data_7026292
loop_
_publ_author_name
'Accadbled, Fabien'
'Tinant, Bernard'
'H\'enon, Eric'
'Carrez, Dani\`ele'
'Croisy, Alain'
'Bouquillon, Sandrine'

_publ_section_title
;
 Synthesis of chiral \b-aminoalcohol palladium complexes exhibiting
 cytotoxic properties.
;
_journal_issue 38
_journal_name_full 'Dalton transactions (Cambridge, England : 2003)'
_journal_page_first 8982
_journal_page_last 8993
_journal_paper_doi 10.1039/c0dt00328j
_journal_volume 39
_journal_year 2010
_chemical_absolute_configuration ad
_chemical_formula_sum 'C14 H32 N2 O6 Pd'
_chemical_formula_weight 430.82
_chemical_name_systematic
;
?
;
_space_group_IT_number 4
_symmetry_cell_setting monoclinic
_symmetry_space_group_name_Hall 'P 2yb'
_symmetry_space_group_name_H-M 'P 1 21 1'
_atom_sites_solution_hydrogens geom
_atom_sites_solution_primary direct
_atom_sites_solution_secondary difmap
_audit_creation_method SHELXL-97
_cell_angle_alpha 90.00
_cell_angle_beta 95.92(2)
_cell_angle_gamma 90.00
_cell_formula_units_Z 2
_cell_length_a 7.873(3)
_cell_length_b 10.736(4)
_cell_length_c 11.073(4)
_cell_measurement_temperature 120(2)
_cell_measurement_theta_max 24.7
_cell_measurement_theta_min 3.
_cell_volume 930.9(6)
_computing_cell_refinement mar
_computing_data_collection mar
_computing_data_reduction marhkl
_computing_structure_refinement 'SHELXL-97 (Sheldrick, 1997)'
_computing_structure_solution 'SHELXS-97 (Sheldrick, 1990)'
_diffrn_ambient_temperature 120(2)
_diffrn_detector_area_resol_mean 6.66
_diffrn_measured_fraction_theta_full 0.998
_diffrn_measured_fraction_theta_max 0.998
_diffrn_measurement_device_type 'MAR345 image plate'
_diffrn_radiation_monochromator graphite
_diffrn_radiation_source 'RU200 rotating anode'
_diffrn_radiation_type MoK\a
_diffrn_radiation_wavelength 0.71069
_diffrn_reflns_av_R_equivalents 0.010
_diffrn_reflns_av_sigmaI/netI 0.0333
_diffrn_reflns_limit_h_max 9
_diffrn_reflns_limit_h_min -9
_diffrn_reflns_limit_k_max 12
_diffrn_reflns_limit_k_min -12
_diffrn_reflns_limit_l_max 12
_diffrn_reflns_limit_l_min -13
_diffrn_reflns_number 13971
_diffrn_reflns_theta_full 24.71
_diffrn_reflns_theta_max 24.71
_diffrn_reflns_theta_min 3.03
_exptl_absorpt_coefficient_mu 1.026
_exptl_absorpt_correction_type none
_exptl_crystal_colour ' colourless '
_exptl_crystal_density_diffrn 1.537
_exptl_crystal_density_method 'not measured'
_exptl_crystal_description plate
_exptl_crystal_F_000 448
_exptl_crystal_size_max 0.40
_exptl_crystal_size_mid 0.18
_exptl_crystal_size_min 0.04
_refine_diff_density_max 3.412
_refine_diff_density_min -1.130
_refine_diff_density_rms 0.264
_refine_ls_abs_structure_details 'Flack H D (1983), Acta Cryst. A39, 876-881'
_refine_ls_abs_structure_Flack 0.01(6)
_refine_ls_extinction_method none
_refine_ls_goodness_of_fit_ref 1.203
_refine_ls_hydrogen_treatment mixed
_refine_ls_matrix_type full
_refine_ls_number_parameters 220
_refine_ls_number_reflns 3163
_refine_ls_number_restraints 5
_refine_ls_restrained_S_all 1.202
_refine_ls_R_factor_all 0.0646
_refine_ls_R_factor_gt 0.0638
_refine_ls_shift/su_max 0.000
_refine_ls_shift/su_mean 0.000
_refine_ls_structure_factor_coef Fsqd
_refine_ls_weighting_details 'calc w=1/[\s^2^(Fo^2^)+(0.1352P)^2^+0.0695P] where P=(Fo^2^+2Fc^2^)/3'
_refine_ls_weighting_scheme calc
_refine_ls_wR_factor_gt 0.1667
_refine_ls_wR_factor_ref 0.1690
_reflns_number_gt 3078
_reflns_number_total 3163
_reflns_threshold_expression >2sigma(I)
_cod_data_source_file c0dt00328j.txt
_cod_data_source_block ha28
_cod_original_sg_symbol_H-M ' P21 '
_cod_database_code 7026292

loop_
_symmetry_equiv_pos_as_xyz
'x, y, z'
'-x, y+1/2, -z'

loop_
_atom_site_label
_atom_site_type_symbol
_atom_site_fract_x
_atom_site_fract_y
_atom_site_fract_z
_atom_site_U_iso_or_equiv
_atom_site_adp_type
_atom_site_occupancy
_atom_site_symmetry_multiplicity
_atom_site_calc_flag
_atom_site_refinement_flags
Pd1 Pd 0.26100(5) 0.51160(16) 0.00299(3) 0.0161(2) Uani 1 1 d .
N1 N 0.5099(8) 0.5426(6) 0.0806(5) 0.0222(15) Uani 1 1 d D
C2 C 0.6078(9) 0.4441(6) 0.1528(6) 0.0226(14) Uani 1 1 d .
H2 H 0.7255 0.4766 0.1766 0.027 Uiso 1 1 calc R
C3 C 0.6228(10) 0.3311(6) 0.0694(6) 0.0254(15) Uani 1 1 d .
H3A H 0.6946 0.2656 0.1118 0.030 Uiso 1 1 calc R
H3B H 0.5086 0.2957 0.0437 0.030 Uiso 1 1 calc R
O4 O 0.7002(7) 0.3771(5) -0.0332(5) 0.0258(10) Uani 1 1 d .
H4 H 0.7106 0.3186 -0.0822 0.031 Uiso 1 1 calc R
C5 C 0.5286(9) 0.4124(7) 0.2680(6) 0.0251(14) Uani 1 1 d .
H5 H 0.4073 0.3872 0.2450 0.030 Uiso 1 1 calc R
C6 C 0.5291(10) 0.5245(9) 0.3534(6) 0.0347(16) Uani 1 1 d .
H6A H 0.4750 0.5014 0.4260 0.042 Uiso 1 1 calc R
H6B H 0.4656 0.5933 0.3117 0.042 Uiso 1 1 calc R
H6C H 0.6471 0.5507 0.3771 0.042 Uiso 1 1 calc R
C7 C 0.6208(11) 0.3037(7) 0.3365(6) 0.0348(17) Uani 1 1 d .
H7A H 0.5643 0.2847 0.4092 0.042 Uiso 1 1 calc R
H7B H 0.7400 0.3267 0.3604 0.042 Uiso 1 1 calc R
H7C H 0.6169 0.2303 0.2837 0.042 Uiso 1 1 calc R
N11 N 0.0248(7) 0.4955(6) -0.0928(5) 0.0215(12) Uani 1 1 d D
C12 C -0.0142(10) 0.6081(7) -0.1720(6) 0.0229(14) Uani 1 1 d .
H12 H 0.0935 0.6328 -0.2063 0.027 Uiso 1 1 calc R
C13 C -0.0609(9) 0.7121(7) -0.0891(5) 0.0239(14) Uani 1 1 d .
H13A H 0.0330 0.7258 -0.0238 0.029 Uiso 1 1 calc R
H13B H -0.0796 0.7905 -0.1358 0.029 Uiso 1 1 calc R
O14 O -0.2132(7) 0.6776(5) -0.0378(5) 0.0284(11) Uani 1 1 d .
H14 H -0.2405 0.7344 0.0086 0.034 Uiso 1 1 calc R
C15 C -0.1484(9) 0.5780(7) -0.2796(6) 0.0270(15) Uani 1 1 d .
H15 H -0.2584 0.5550 -0.2476 0.032 Uiso 1 1 calc R
C16 C -0.1769(12) 0.6924(8) -0.3607(7) 0.046(2) Uani 1 1 d .
H16A H -0.2625 0.6733 -0.4289 0.056 Uiso 1 1 calc R
H16B H -0.0693 0.7158 -0.3919 0.056 Uiso 1 1 calc R
H16C H -0.2174 0.7616 -0.3136 0.056 Uiso 1 1 calc R
C17 C -0.0921(12) 0.4713(7) -0.3570(7) 0.0371(19) Uani 1 1 d .
H17A H -0.1809 0.4549 -0.4238 0.044 Uiso 1 1 calc R
H17B H -0.0735 0.3964 -0.3068 0.044 Uiso 1 1 calc R
H17C H 0.0144 0.4940 -0.3901 0.044 Uiso 1 1 calc R
O20 O 0.3591(6) 0.5040(16) -0.1577(5) 0.0218(16) Uani 1 1 d .
C21 C 0.3600(9) 0.3919(7) -0.2082(6) 0.0253(14) Uani 1 1 d .
O22 O 0.3053(7) 0.2950(5) -0.1682(4) 0.0289(11) Uani 1 1 d .
C23 C 0.4364(10) 0.3918(7) -0.3281(6) 0.0305(16) Uani 1 1 d .
H23A H 0.4753 0.4760 -0.3456 0.037 Uiso 1 1 calc R
H23B H 0.3499 0.3651 -0.3929 0.037 Uiso 1 1 calc R
H23C H 0.5335 0.3343 -0.3235 0.037 Uiso 1 1 calc R
O30 O 0.1499(6) 0.5192(15) 0.1599(4) 0.0187(14) Uani 1 1 d .
C31 C 0.1377(9) 0.6161(7) 0.2202(6) 0.0260(15) Uani 1 1 d .
O32 O 0.1998(8) 0.7183(5) 0.1947(5) 0.0420(14) Uani 1 1 d .
C33 C 0.0450(11) 0.6041(7) 0.3309(7) 0.0342(18) Uani 1 1 d .
H33A H 0.0036 0.5184 0.3372 0.041 Uiso 1 1 calc R
H33B H -0.0521 0.6616 0.3249 0.041 Uiso 1 1 calc R
H33C H 0.1228 0.6242 0.4032 0.041 Uiso 1 1 calc R
H1A H 0.577(11) 0.553(8) 0.018(6) 0.051 Uiso 1 1 d D
H1B H 0.507(14) 0.611(7) 0.135(8) 0.051 Uiso 1 1 d D
H11A H -0.063(9) 0.487(9) -0.041(7) 0.051 Uiso 1 1 d D
H11B H 0.010(12) 0.417(5) -0.130(8) 0.051 Uiso 1 1 d D

loop_
_atom_site_aniso_label
_atom_site_aniso_U_11
_atom_site_aniso_U_22
_atom_site_aniso_U_33
_atom_site_aniso_U_23
_atom_site_aniso_U_13
_atom_site_aniso_U_12
Pd1 0.0148(3) 0.0150(3) 0.0190(3) -0.0004(2) 0.0045(2) 0.0005(4)
N1 0.022(3) 0.021(4) 0.025(3) -0.007(2) 0.010(2) 0.000(2)
C2 0.022(4) 0.021(3) 0.025(3) -0.006(2) 0.001(3) -0.004(3)
C3 0.022(4) 0.022(3) 0.031(3) 0.003(2) 0.000(3) 0.007(2)
O4 0.020(3) 0.027(3) 0.032(2) 0.000(2) 0.007(2) 0.002(2)
C5 0.023(4) 0.030(3) 0.024(3) 0.003(3) 0.005(3) 0.004(3)
C6 0.037(4) 0.036(5) 0.031(3) 0.000(4) 0.005(3) 0.003(4)
C7 0.038(5) 0.035(4) 0.033(4) 0.005(3) 0.009(3) 0.007(3)
N11 0.018(3) 0.017(3) 0.030(3) 0.005(2) 0.004(2) 0.003(3)
C12 0.022(4) 0.028(3) 0.020(3) 0.002(3) 0.007(3) -0.002(3)
C13 0.019(4) 0.027(3) 0.025(3) 0.005(2) -0.001(3) 0.008(3)
O14 0.018(2) 0.026(2) 0.042(3) -0.013(2) 0.007(2) -0.007(2)
C15 0.019(3) 0.035(4) 0.027(4) -0.009(3) 0.000(3) -0.003(3)
C16 0.054(6) 0.045(4) 0.036(4) -0.005(4) -0.010(4) 0.026(4)
C17 0.047(5) 0.033(4) 0.031(4) 0.001(3) -0.002(3) 0.003(3)
O20 0.020(2) 0.024(5) 0.023(2) -0.012(4) 0.0045(18) -0.008(3)
C21 0.018(4) 0.035(4) 0.022(3) 0.005(3) 0.000(3) -0.003(3)
O22 0.033(3) 0.025(2) 0.030(2) -0.0021(19) 0.006(2) -0.006(2)
C23 0.036(4) 0.030(3) 0.026(4) -0.001(3) 0.012(3) -0.001(3)
O30 0.023(2) 0.013(4) 0.020(2) 0.007(3) 0.0052(18) 0.005(3)
C31 0.025(4) 0.025(3) 0.028(3) 0.003(3) 0.004(3) -0.003(3)
O32 0.065(4) 0.025(3) 0.038(3) -0.003(2) 0.017(3) -0.012(3)
C33 0.045(5) 0.023(3) 0.039(4) -0.010(3) 0.026(4) -0.007(3)

loop_
_atom_type_symbol
_atom_type_description
_atom_type_scat_dispersion_real
_atom_type_scat_dispersion_imag
_atom_type_scat_source
C C 0.0033 0.0016 'International Tables Vol C Tables 4.2.6.8 and 6.1.1.4'
H H 0.0000 0.0000 'International Tables Vol C Tables 4.2.6.8 and 6.1.1.4'
N N 0.0061 0.0033 'International Tables Vol C Tables 4.2.6.8 and 6.1.1.4'
O O 0.0106 0.0060 'International Tables Vol C Tables 4.2.6.8 and 6.1.1.4'
Pd Pd -0.9988 1.0072 'International Tables Vol C Tables 4.2.6.8 and 6.1.1.4'

loop_
_geom_angle_atom_site_label_1
_geom_angle_atom_site_label_2
_geom_angle_atom_site_label_3
_geom_angle
O20 Pd1 O30 177.01(16)
O20 Pd1 N11 87.1(2)
O30 Pd1 N11 89.9(2)
O20 Pd1 N1 86.6(2)
O30 Pd1 N1 96.3(2)
N11 Pd1 N1 172.2(2)
C2 N1 Pd1 121.3(4)
C2 N1 H1A 101(6)
Pd1 N1 H1A 107(6)
C2 N1 H1B 105(7)
Pd1 N1 H1B 107(7)
H1A N1 H1B 116(9)
N1 C2 C5 112.1(5)
N1 C2 C3 107.8(5)
C5 C2 C3 113.1(5)
N1 C2 H2 107.9
C5 C2 H2 107.9
C3 C2 H2 107.9
O4 C3 C2 105.7(5)
O4 C3 H3A 110.6
C2 C3 H3A 110.6
O4 C3 H3B 110.6
C2 C3 H3B 110.6
H3A C3 H3B 108.7
C3 O4 H4 109.5
C2 C5 C6 111.6(5)
C2 C5 C7 111.9(5)
C6 C5 C7 108.8(6)
C2 C5 H5 108.1
C6 C5 H5 108.1
C7 C5 H5 108.1
C5 C6 H6A 109.5
C5 C6 H6B 109.5
H6A C6 H6B 109.5
C5 C6 H6C 109.5
H6A C6 H6C 109.5
H6B C6 H6C 109.5
C5 C7 H7A 109.5
C5 C7 H7B 109.5
H7A C7 H7B 109.5
C5 C7 H7C 109.5
H7A C7 H7C 109.5
H7B C7 H7C 109.5
C12 N11 Pd1 110.7(4)
C12 N11 H11A 108(6)
Pd1 N11 H11A 112(6)
C12 N11 H11B 117(6)
Pd1 N11 H11B 112(6)
H11A N11 H11B 96(8)
N11 C12 C13 106.6(5)
N11 C12 C15 111.3(5)
C13 C12 C15 115.7(6)
N11 C12 H12 107.6
C13 C12 H12 107.6
C15 C12 H12 107.6
O14 C13 C12 108.4(5)
O14 C13 H13A 110.0
C12 C13 H13A 110.0
O14 C13 H13B 110.0
C12 C13 H13B 110.0
H13A C13 H13B 108.4
C13 O14 H14 109.5
C17 C15 C16 107.9(6)
C17 C15 C12 112.1(6)
C16 C15 C12 109.5(6)
C17 C15 H15 109.1
C16 C15 H15 109.1
C12 C15 H15 109.1
C15 C16 H16A 109.5
C15 C16 H16B 109.5
H16A C16 H16B 109.5
C15 C16 H16C 109.5
H16A C16 H16C 109.5
H16B C16 H16C 109.5
C15 C17 H17A 109.5
C15 C17 H17B 109.5
H17A C17 H17B 109.5
C15 C17 H17C 109.5
H17A C17 H17C 109.5
H17B C17 H17C 109.5
C21 O20 Pd1 115.4(9)
O22 C21 O20 126.8(7)
O22 C21 C23 120.2(6)
O20 C21 C23 112.9(6)
C21 C23 H23A 109.5
C21 C23 H23B 109.5
H23A C23 H23B 109.5
C21 C23 H23C 109.5
H23A C23 H23C 109.5
H23B C23 H23C 109.5
C31 O30 Pd1 123.9(9)
O30 C31 O32 124.1(7)
O30 C31 C33 116.0(7)
O32 C31 C33 119.9(6)
C31 C33 H33A 109.5
C31 C33 H33B 109.5
H33A C33 H33B 109.5
C31 C33 H33C 109.5
H33A C33 H33C 109.5
H33B C33 H33C 109.5

loop_
_geom_bond_atom_site_label_1
_geom_bond_atom_site_label_2
_geom_bond_distance
Pd1 O20 2.013(5)
Pd1 O30 2.025(5)
Pd1 N11 2.051(6)
Pd1 N1 2.084(6)
N1 C2 1.492(9)
N1 H1A 0.93(3)
N1 H1B 0.95(3)
C2 C5 1.515(9)
C2 C3 1.536(8)
C2 H2 1.0000
C3 O4 1.431(8)
C3 H3A 0.9900
C3 H3B 0.9900
O4 H4 0.8400
C5 C6 1.531(10)
C5 C7 1.533(9)
C5 H5 1.0000
C6 H6A 0.9800
C6 H6B 0.9800
C6 H6C 0.9800
C7 H7A 0.9800
C7 H7B 0.9800
C7 H7C 0.9800
N11 C12 1.507(8)
N11 H11A 0.95(3)
N11 H11B 0.94(3)
C12 C13 1.514(9)
C12 C15 1.542(10)
C12 H12 1.0000
C13 O14 1.428(8)
C13 H13A 0.9900
C13 H13B 0.9900
O14 H14 0.8400
C15 C17 1.523(10)
C15 C16 1.525(10)
C15 H15 1.0000
C16 H16A 0.9800
C16 H16B 0.9800
C16 H16C 0.9800
C17 H17A 0.9800
C17 H17B 0.9800
C17 H17C 0.9800
O20 C21 1.328(19)
C21 O22 1.226(8)
C21 C23 1.513(8)
C23 H23A 0.9800
C23 H23B 0.9800
C23 H23C 0.9800
O30 C31 1.245(18)
C31 O32 1.245(8)
C31 C33 1.495(8)
C33 H33A 0.9800
C33 H33B 0.9800
C33 H33C 0.9800

loop_
_geom_torsion_atom_site_label_1
_geom_torsion_atom_site_label_2
_geom_torsion_atom_site_label_3
_geom_torsion_atom_site_label_4
_geom_torsion
O20 Pd1 N1 C2 -107.1(7)
O30 Pd1 N1 C2 73.3(6)
N11 Pd1 N1 C2 -143.6(19)
Pd1 N1 C2 C5 -65.0(6)
Pd1 N1 C2 C3 60.1(6)
N1 C2 C3 O4 55.9(7)
C5 C2 C3 O4 -179.6(5)
N1 C2 C5 C6 -62.6(8)
C3 C2 C5 C6 175.3(6)
N1 C2 C5 C7 175.3(6)
C3 C2 C5 C7 53.2(8)
O20 Pd1 N11 C12 -65.3(6)
O30 Pd1 N11 C12 114.5(6)
N1 Pd1 N11 C12 -29(2)
Pd1 N11 C12 C13 -76.3(6)
Pd1 N11 C12 C15 156.7(4)
N11 C12 C13 O14 -63.8(6)
C15 C12 C13 O14 60.5(7)
N11 C12 C15 C17 -57.3(7)
C13 C12 C15 C17 -179.2(6)
N11 C12 C15 C16 -177.1(5)
C13 C12 C15 C16 61.0(7)
O30 Pd1 O20 C21 -80(19)
N11 Pd1 O20 C21 -75.3(5)
N1 Pd1 O20 C21 109.3(6)
Pd1 O20 C21 O22 1.3(10)
Pd1 O20 C21 C23 -179.5(5)
O20 Pd1 O30 C31 -102(18)
N11 Pd1 O30 C31 -106.3(6)
N1 Pd1 O30 C31 69.0(6)
Pd1 O30 C31 O32 -3.8(11)
Pd1 O30 C31 C33 177.6(5)
